data_1552483
loop_
_publ_author_name
'Wang, Guotong'
'Cui, Pengcheng'
'Bai, Hongjin'
'Wei, Sanyue'
'Li, Shengkun'

_publ_section_title
;
 Late-Stage C-H Functionalization of Nicotinamides for the Expedient
 Discovery of Novel Antifungal Leads.
;
_journal_issue 43
_journal_name_full 'Journal of agricultural and food chemistry'
_journal_page_first 11901
_journal_page_last 11910
_journal_paper_doi 10.1021/acs.jafc.9b05349
_journal_volume 67
_journal_year 2019
_chemical_formula_moiety 'C18 H19 N3 O3'
_chemical_formula_sum 'C18 H19 N3 O3'
_chemical_formula_weight 325.36
_space_group_crystal_system monoclinic
_space_group_IT_number 15
_space_group_name_Hall '-C 2yc'
_space_group_name_H-M_alt 'C 1 2/c 1'
_symmetry_space_group_name_Hall '-C 2yc'
_symmetry_space_group_name_H-M 'C 1 2/c 1'
_atom_sites_solution_hydrogens geom
_audit_creation_date 2019-08-14
_audit_creation_method
;
Olex2 1.2
(compiled 2018.05.29 svn.r3508 for OlexSys, GUI svn.r5506)
;
_cell_angle_alpha 90
_cell_angle_beta 103.070(8)
_cell_angle_gamma 90
_cell_formula_units_Z 8
_cell_length_a 25.1091(19)
_cell_length_b 7.6592(5)
_cell_length_c 17.0110(12)
_cell_measurement_reflns_used 3397
_cell_measurement_temperature 100.00(10)
_cell_measurement_theta_max 29.0060
_cell_measurement_theta_min 2.6420
_cell_volume 3186.7(4)
_computing_cell_refinement 'CrysAlisPro 1.171.38.43f (Rigaku OD, 2015)'
_computing_data_collection 'CrysAlisPro 1.171.38.43f (Rigaku OD, 2015)'
_computing_data_reduction 'CrysAlisPro 1.171.38.43f (Rigaku OD, 2015)'
_computing_molecular_graphics 'Olex2 (Dolomanov et al., 2009)'
_computing_publication_material 'Olex2 (Dolomanov et al., 2009)'
_computing_structure_refinement 'ShelXL (Sheldrick, 2015)'
_computing_structure_solution 'SHELXT 2018/2 (Sheldrick, 2018)'
_diffrn_ambient_environment N~2~
_diffrn_ambient_temperature 100.00(10)
_diffrn_detector 'CCD plate'
_diffrn_detector_area_resol_mean 5.2684
_diffrn_detector_type AtlasS2
_diffrn_measured_fraction_theta_full 1.000
_diffrn_measured_fraction_theta_max 1.000
_diffrn_measurement_details
;
List of Runs (angles in degrees, time in seconds):

  # Type    Start    End  Width  t~exp~   \w     \q     \k     \f   Frames
--------------------------------------------------------------------------
  1  \w     -9.00  79.00   1.00    8.00    --   11.74  37.00 120.00   88
  2  \w    -56.00  40.00   1.00    8.00    --   11.74 -57.00 -60.00   96
;
_diffrn_measurement_device 'four-circle diffractometer'
_diffrn_measurement_device_type 'SuperNova, Dual, Cu at zero, AtlasS2'
_diffrn_measurement_method '\w scans'
_diffrn_orient_matrix_type 'CrysAlisPro convention (1999,Acta A55,543-557)'
_diffrn_orient_matrix_UB_11 0.0019981000
_diffrn_orient_matrix_UB_12 0.0490172000
_diffrn_orient_matrix_UB_13 0.0359054000
_diffrn_orient_matrix_UB_21 -0.0147555000
_diffrn_orient_matrix_UB_22 0.0692456000
_diffrn_orient_matrix_UB_23 -0.0227467000
_diffrn_orient_matrix_UB_31 -0.0249032000
_diffrn_orient_matrix_UB_32 -0.0370713000
_diffrn_orient_matrix_UB_33 0.0050396000
_diffrn_radiation_monochromator mirror
_diffrn_radiation_probe x-ray
_diffrn_radiation_type MoK\a
_diffrn_radiation_wavelength 0.71073
_diffrn_reflns_av_R_equivalents 0.0275
_diffrn_reflns_av_unetI/netI 0.0396
_diffrn_reflns_Laue_measured_fraction_full 1.000
_diffrn_reflns_Laue_measured_fraction_max 1.000
_diffrn_reflns_limit_h_max 29
_diffrn_reflns_limit_h_min -25
_diffrn_reflns_limit_k_max 7
_diffrn_reflns_limit_k_min -9
_diffrn_reflns_limit_l_max 20
_diffrn_reflns_limit_l_min -15
_diffrn_reflns_number 6537
_diffrn_reflns_point_group_measured_fraction_full 1.000
_diffrn_reflns_point_group_measured_fraction_max 1.000
_diffrn_reflns_theta_full 24.994
_diffrn_reflns_theta_max 24.994
_diffrn_reflns_theta_min 2.458
_diffrn_source 'micro-focus sealed X-ray tube'
_diffrn_source_type 'SuperNova (Mo) X-ray Source'
_exptl_absorpt_coefficient_mu 0.094
_exptl_absorpt_correction_T_max 1.00000
_exptl_absorpt_correction_T_min 0.92604
_exptl_absorpt_correction_type multi-scan
_exptl_absorpt_process_details
;
CrysAlisPro 1.171.38.43f (Rigaku Oxford Diffraction, 2015)
Empirical absorption correction using spherical harmonics,
 implemented in SCALE3 ABSPACK scaling algorithm.
;
_exptl_crystal_colour colourless
_exptl_crystal_colour_primary colourless
_exptl_crystal_density_diffrn 1.356
_exptl_crystal_description block
_exptl_crystal_F_000 1376
_exptl_crystal_size_max 0.13
_exptl_crystal_size_mid 0.12
_exptl_crystal_size_min 0.11
_refine_diff_density_max 0.201
_refine_diff_density_min -0.228
_refine_diff_density_rms 0.047
_refine_ls_extinction_method none
_refine_ls_goodness_of_fit_ref 1.096
_refine_ls_hydrogen_treatment constr
_refine_ls_matrix_type full
_refine_ls_number_parameters 219
_refine_ls_number_reflns 2796
_refine_ls_number_restraints 0
_refine_ls_restrained_S_all 1.096
_refine_ls_R_factor_all 0.0487
_refine_ls_R_factor_gt 0.0397
_refine_ls_shift/su_max 0.000
_refine_ls_shift/su_mean 0.000
_refine_ls_structure_factor_coef Fsqd
_refine_ls_weighting_details 'w=1/[\s^2^(Fo^2^)+(0.0369P)^2^+1.6792P] where P=(Fo^2^+2Fc^2^)/3'
_refine_ls_weighting_scheme calc
_refine_ls_wR_factor_gt 0.0879
_refine_ls_wR_factor_ref 0.0945
_reflns_Friedel_coverage 0.000
_reflns_number_gt 2360
_reflns_number_total 2796
_reflns_threshold_expression 'I > 2\s(I)'
_cod_data_source_file jf9b05349_si_003.cif
_cod_data_source_block b29-1
_cod_depositor_comments 'Adding full bibliography for 1552483--1552486.cif.'
_cod_database_code 1552483
_shelx_shelxl_version_number 2018/3
_shelx_space_group_comment
;
The symmetry employed for this shelxl refinement is uniquely defined
by the following loop, which should always be used as a source of
symmetry information in preference to the above space-group names.
They are only intended as comments.
;
_reflns_odcompleteness_completeness 99.89
_reflns_odcompleteness_iscentric 1
_reflns_odcompleteness_theta 26.32
_olex2_refinement_description
;
1. Fixed Uiso
 At 1.2 times of:
  All C(H) groups, All C(H,H) groups, All N(H) groups
 At 1.5 times of:
  All C(H,H,H) groups
2.a Ternary CH refined with riding coordinates:
 C16(H16)
2.b Secondary CH2 refined with riding coordinates:
 C15(H15A,H15B), C14(H14A,H14B)
2.c Aromatic/amide H refined with riding coordinates:
 N2(H2), C8(H8), C3(H3), C9(H9), C5(H5), C4(H4), C10(H10), C11(H11)
2.d Idealised Me refined as rotating group:
 C18(H18A,H18B,H18C), C17(H17A,H17B,H17C)
;
_olex2_submission_special_instructions 'No special instructions were received'
_oxdiff_exptl_absorpt_empirical_details
;
Empirical correction (ABSPACK) includes:
- Absorption correction using spherical harmonics
- Frame scaling
;
_oxdiff_exptl_absorpt_empirical_full_max 1.251
_oxdiff_exptl_absorpt_empirical_full_min 0.769

loop_
_space_group_symop_operation_xyz
'x, y, z'
'-x, y, -z+1/2'
'x+1/2, y+1/2, z'
'-x+1/2, y+1/2, -z+1/2'
'-x, -y, -z'
'x, -y, z-1/2'
'-x+1/2, -y+1/2, -z'
'x+1/2, -y+1/2, z-1/2'

loop_
_atom_site_label
_atom_site_type_symbol
_atom_site_fract_x
_atom_site_fract_y
_atom_site_fract_z
_atom_site_U_iso_or_equiv
_atom_site_adp_type
_atom_site_occupancy
_atom_site_site_symmetry_order
_atom_site_calc_flag
_atom_site_refinement_flags_posn
O1 O 0.33366(4) 0.36005(13) 0.59230(6) 0.0161(3) Uani 1 1 d .
O2 O 0.29178(5) -0.07211(14) 0.44437(7) 0.0194(3) Uani 1 1 d .
O3 O 0.52606(4) 0.25889(16) 0.49947(7) 0.0234(3) Uani 1 1 d .
N2 N 0.35736(5) 0.13750(17) 0.47942(8) 0.0148(3) Uani 1 1 d .
H2 H 0.370457 0.215728 0.514779 0.018 Uiso 1 1 calc R
N1 N 0.27733(5) 0.26637(17) 0.67374(8) 0.0171(3) Uani 1 1 d .
N3 N 0.45635(5) 0.27186(18) 0.56340(8) 0.0201(3) Uani 1 1 d .
C1 C 0.29977(6) 0.2379(2) 0.61125(9) 0.0135(4) Uani 1 1 d .
C6 C 0.31296(6) 0.04503(19) 0.49021(9) 0.0136(4) Uani 1 1 d .
C2 C 0.29085(6) 0.0859(2) 0.56318(9) 0.0138(4) Uani 1 1 d .
C13 C 0.47256(6) 0.2300(2) 0.50033(10) 0.0149(4) Uani 1 1 d .
C8 C 0.35434(6) 0.0525(2) 0.34009(9) 0.0153(4) Uani 1 1 d .
H8 H 0.317401 0.025883 0.332686 0.018 Uiso 1 1 calc R
C12 C 0.43924(6) 0.1575(2) 0.42461(10) 0.0149(4) Uani 1 1 d .
C16 C 0.34532(7) 0.5175(2) 0.64224(10) 0.0157(4) Uani 1 1 d .
H16 H 0.311238 0.564720 0.652436 0.019 Uiso 1 1 calc R
C3 C 0.25623(6) -0.0388(2) 0.58431(10) 0.0171(4) Uani 1 1 d .
H3 H 0.248675 -0.140820 0.554172 0.021 Uiso 1 1 calc R
C9 C 0.37998(7) 0.0303(2) 0.27703(10) 0.0168(4) Uani 1 1 d .
H9 H 0.360043 -0.010098 0.227511 0.020 Uiso 1 1 calc R
C7 C 0.38323(6) 0.11452(19) 0.41497(9) 0.0141(4) Uani 1 1 d .
C5 C 0.24445(6) 0.1413(2) 0.69190(10) 0.0186(4) Uani 1 1 d .
H5 H 0.228549 0.159895 0.735540 0.022 Uiso 1 1 calc R
C4 C 0.23296(6) -0.0125(2) 0.64978(10) 0.0188(4) Uani 1 1 d .
H4 H 0.210291 -0.096063 0.664773 0.023 Uiso 1 1 calc R
C10 C 0.43533(7) 0.0676(2) 0.28676(10) 0.0187(4) Uani 1 1 d .
H10 H 0.452618 0.049693 0.244510 0.022 Uiso 1 1 calc R
C11 C 0.46423(7) 0.1313(2) 0.35980(10) 0.0177(4) Uani 1 1 d .
H11 H 0.501122 0.157545 0.366177 0.021 Uiso 1 1 calc R
C18 C 0.36922(7) 0.6447(2) 0.59186(10) 0.0191(4) Uani 1 1 d .
H18A H 0.402190 0.596881 0.581076 0.029 Uiso 1 1 calc GR
H18B H 0.377346 0.752798 0.620622 0.029 Uiso 1 1 calc GR
H18C H 0.343340 0.665281 0.541821 0.029 Uiso 1 1 calc GR
C15 C 0.55176(7) 0.3273(2) 0.57868(10) 0.0196(4) Uani 1 1 d .
H15A H 0.568415 0.440150 0.574301 0.024 Uiso 1 1 calc R
H15B H 0.579476 0.247808 0.607463 0.024 Uiso 1 1 calc R
C17 C 0.38441(7) 0.4744(2) 0.72165(10) 0.0215(4) Uani 1 1 d .
H17A H 0.368168 0.388239 0.749911 0.032 Uiso 1 1 calc GR
H17B H 0.391927 0.578138 0.753930 0.032 Uiso 1 1 calc GR
H17C H 0.417891 0.429507 0.711404 0.032 Uiso 1 1 calc GR
C14 C 0.50429(6) 0.3436(2) 0.62115(10) 0.0200(4) Uani 1 1 d .
H14A H 0.511712 0.277332 0.671037 0.024 Uiso 1 1 calc R
H14B H 0.498232 0.464725 0.633276 0.024 Uiso 1 1 calc R

loop_
_atom_site_aniso_label
_atom_site_aniso_U_11
_atom_site_aniso_U_22
_atom_site_aniso_U_33
_atom_site_aniso_U_23
_atom_site_aniso_U_13
_atom_site_aniso_U_12
O1 0.0196(6) 0.0136(6) 0.0167(6) -0.0031(5) 0.0074(5) -0.0029(5)
O2 0.0246(6) 0.0177(6) 0.0158(6) -0.0018(5) 0.0046(5) -0.0057(5)
O3 0.0144(6) 0.0368(7) 0.0186(6) -0.0040(5) 0.0029(5) -0.0073(5)
N2 0.0155(7) 0.0154(7) 0.0141(7) -0.0049(6) 0.0044(6) -0.0029(6)
N1 0.0174(7) 0.0198(7) 0.0154(7) 0.0026(6) 0.0060(6) 0.0035(6)
N3 0.0162(7) 0.0241(8) 0.0192(8) -0.0076(6) 0.0024(6) -0.0007(6)
C1 0.0109(8) 0.0151(8) 0.0140(8) 0.0040(7) 0.0022(6) 0.0030(7)
C6 0.0146(8) 0.0106(8) 0.0140(8) 0.0029(7) 0.0000(6) 0.0017(7)
C2 0.0122(8) 0.0161(8) 0.0119(8) 0.0027(7) 0.0005(6) 0.0033(7)
C13 0.0136(8) 0.0126(8) 0.0182(9) 0.0028(7) 0.0026(7) 0.0008(7)
C8 0.0143(8) 0.0159(8) 0.0158(9) 0.0010(7) 0.0034(7) -0.0010(7)
C12 0.0160(8) 0.0121(8) 0.0169(9) 0.0016(7) 0.0045(7) 0.0017(7)
C16 0.0184(9) 0.0126(8) 0.0167(9) -0.0049(7) 0.0051(7) 0.0012(7)
C3 0.0163(8) 0.0162(8) 0.0176(9) 0.0020(7) 0.0013(7) 0.0002(7)
C9 0.0203(9) 0.0150(8) 0.0144(9) -0.0001(7) 0.0024(7) 0.0008(7)
C7 0.0168(8) 0.0111(8) 0.0147(8) 0.0013(6) 0.0043(7) 0.0034(7)
C5 0.0162(8) 0.0235(9) 0.0180(9) 0.0040(7) 0.0077(7) 0.0040(7)
C4 0.0163(8) 0.0203(9) 0.0209(9) 0.0070(7) 0.0066(7) -0.0013(7)
C10 0.0213(9) 0.0208(9) 0.0162(9) 0.0012(7) 0.0088(7) 0.0019(7)
C11 0.0148(8) 0.0190(8) 0.0202(9) 0.0019(7) 0.0058(7) -0.0002(7)
C18 0.0216(9) 0.0143(8) 0.0208(9) -0.0024(7) 0.0039(7) -0.0017(7)
C15 0.0167(9) 0.0205(9) 0.0187(9) -0.0012(7) -0.0020(7) -0.0031(7)
C17 0.0245(9) 0.0208(9) 0.0187(9) -0.0004(7) 0.0039(7) -0.0009(8)
C14 0.0182(9) 0.0211(9) 0.0185(9) -0.0034(7) -0.0006(7) 0.0005(7)

loop_
_atom_type_symbol
_atom_type_description
_atom_type_scat_dispersion_real
_atom_type_scat_dispersion_imag
_atom_type_scat_source
C C 0.0033 0.0016 'International Tables Vol C Tables 4.2.6.8 and 6.1.1.4'
H H 0.0000 0.0000 'International Tables Vol C Tables 4.2.6.8 and 6.1.1.4'
N N 0.0061 0.0033 'International Tables Vol C Tables 4.2.6.8 and 6.1.1.4'
O O 0.0106 0.0060 'International Tables Vol C Tables 4.2.6.8 and 6.1.1.4'

loop_
_geom_angle_atom_site_label_1
_geom_angle_atom_site_label_2
_geom_angle_atom_site_label_3
_geom_angle
C1 O1 C16 119.03(12)
C13 O3 C15 106.29(12)
C6 N2 H2 117.5
C6 N2 C7 125.04(13)
C7 N2 H2 117.5
C1 N1 C5 117.37(14)
C13 N3 C14 106.67(13)
O1 C1 C2 117.31(14)
N1 C1 O1 118.72(14)
N1 C1 C2 123.96(14)
O2 C6 N2 122.84(15)
O2 C6 C2 119.25(14)
N2 C6 C2 117.88(13)
C1 C2 C6 127.63(14)
C3 C2 C1 116.29(15)
C3 C2 C6 116.05(14)
O3 C13 C12 114.62(14)
N3 C13 O3 118.13(14)
N3 C13 C12 127.21(14)
C9 C8 H8 119.6
C9 C8 C7 120.83(15)
C7 C8 H8 119.6
C7 C12 C13 122.68(14)
C11 C12 C13 118.32(14)
C11 C12 C7 119.00(14)
O1 C16 H16 109.8
O1 C16 C18 104.77(12)
O1 C16 C17 109.96(13)
C18 C16 H16 109.8
C18 C16 C17 112.73(14)
C17 C16 H16 109.8
C2 C3 H3 119.7
C4 C3 C2 120.61(15)
C4 C3 H3 119.7
C8 C9 H9 119.6
C8 C9 C10 120.72(15)
C10 C9 H9 119.6
N2 C7 C12 120.14(14)
C8 C7 N2 121.10(14)
C8 C7 C12 118.75(14)
N1 C5 H5 118.1
N1 C5 C4 123.89(16)
C4 C5 H5 118.1
C3 C4 H4 121.1
C5 C4 C3 117.87(15)
C5 C4 H4 121.1
C9 C10 H10 120.4
C11 C10 C9 119.20(16)
C11 C10 H10 120.4
C12 C11 H11 119.3
C10 C11 C12 121.46(15)
C10 C11 H11 119.3
C16 C18 H18A 109.5
C16 C18 H18B 109.5
C16 C18 H18C 109.5
H18A C18 H18B 109.5
H18A C18 H18C 109.5
H18B C18 H18C 109.5
O3 C15 H15A 111.0
O3 C15 H15B 111.0
O3 C15 C14 103.68(12)
H15A C15 H15B 109.0
C14 C15 H15A 111.0
C14 C15 H15B 111.0
C16 C17 H17A 109.5
C16 C17 H17B 109.5
C16 C17 H17C 109.5
H17A C17 H17B 109.5
H17A C17 H17C 109.5
H17B C17 H17C 109.5
N3 C14 C15 105.08(13)
N3 C14 H14A 110.7
N3 C14 H14B 110.7
C15 C14 H14A 110.7
C15 C14 H14B 110.7
H14A C14 H14B 108.8

loop_
_geom_bond_atom_site_label_1
_geom_bond_atom_site_label_2
_geom_bond_distance
O1 C1 1.3520(18)
O1 C16 1.4662(18)
O2 C6 1.2280(18)
O3 C13 1.3647(19)
O3 C15 1.4539(19)
N2 H2 0.8600
N2 C6 1.368(2)
N2 C7 1.406(2)
N1 C1 1.329(2)
N1 C5 1.346(2)
N3 C13 1.272(2)
N3 C14 1.477(2)
C1 C2 1.411(2)
C6 C2 1.503(2)
C2 C3 1.392(2)
C13 C12 1.476(2)
C8 H8 0.9300
C8 C9 1.381(2)
C8 C7 1.399(2)
C12 C7 1.417(2)
C12 C11 1.401(2)
C16 H16 0.9800
C16 C18 1.509(2)
C16 C17 1.516(2)
C3 H3 0.9300
C3 C4 1.384(2)
C9 H9 0.9300
C9 C10 1.391(2)
C5 H5 0.9300
C5 C4 1.374(2)
C4 H4 0.9300
C10 H10 0.9300
C10 C11 1.379(2)
C11 H11 0.9300
C18 H18A 0.9600
C18 H18B 0.9600
C18 H18C 0.9600
C15 H15A 0.9700
C15 H15B 0.9700
C15 C14 1.532(2)
C17 H17A 0.9600
C17 H17B 0.9600
C17 H17C 0.9600
C14 H14A 0.9700
C14 H14B 0.9700
